data_7707934
loop_
_publ_author_name
'Abeynayake, Niroshani S.'
'Zamora-Moreno, Julio'
'Gorla, Saidulu'
'Donnadieu, Bruno'
'Mu\~noz-Hern\'andez, Miguel A'
'Montiel-Palma, Virginia'

_publ_section_title
;
 14-Electron Rh and Ir silylphosphine complexes and their catalytic
 activity in alkene functionalization with hydrosilanes.
;
_journal_issue 34
_journal_name_full 'Dalton transactions (Cambridge, England : 2003)'
_journal_page_first 11783
_journal_page_last 11792
_journal_paper_doi 10.1039/d1dt00677k
_journal_volume 50
_journal_year 2021
_chemical_formula_moiety 'C39 H51 F3 O3 P Rh S Si2'
_chemical_formula_sum 'C39 H51 F3 O3 P Rh S Si2'
_chemical_formula_weight 846.91
_space_group_crystal_system monoclinic
_space_group_IT_number 14
_space_group_name_Hall '-P 2yn'
_space_group_name_H-M_alt 'P 1 21/n 1'
_atom_sites_solution_hydrogens geom
_audit_creation_method SHELXL-2018/3
_audit_update_record
;
2020-09-08 deposited with the CCDC.	2021-07-27 downloaded from the CCDC.
;
_cell_angle_alpha 90
_cell_angle_beta 93.067(2)
_cell_angle_gamma 90
_cell_formula_units_Z 4
_cell_length_a 11.7311(8)
_cell_length_b 21.7488(15)
_cell_length_c 15.5316(11)
_cell_measurement_reflns_used 2178
_cell_measurement_temperature 100(2)
_cell_measurement_theta_max 72.761
_cell_measurement_theta_min 3.500
_cell_volume 3957.0(5)
_computing_cell_refinement 'APEX3 v2019.1.0'
_computing_data_collection 'APEX3 v2019.1.0'
_computing_data_reduction 'Saint, APEX v2019.1.0.'
_computing_molecular_graphics 'Mercury V.4.2.0,POV-Ray v 3.7'
_computing_publication_material 'APEX3 v2019.1.0'
_computing_structure_refinement SHELXTL-2018/3
_computing_structure_solution SHELXT
_diffrn_ambient_temperature 100(2)
_diffrn_measured_fraction_theta_full 0.999
_diffrn_measured_fraction_theta_max 0.995
_diffrn_measurement_device_type 'Bruker AXS D8 Venture  '
_diffrn_measurement_method 'profile data from \q/2\q scans'
_diffrn_radiation_type CuK\a
_diffrn_radiation_wavelength 1.54178
_diffrn_reflns_av_R_equivalents 0.0556
_diffrn_reflns_av_unetI/netI 0.0361
_diffrn_reflns_Laue_measured_fraction_full 0.999
_diffrn_reflns_Laue_measured_fraction_max 0.995
_diffrn_reflns_limit_h_max 14
_diffrn_reflns_limit_h_min -14
_diffrn_reflns_limit_k_max 26
_diffrn_reflns_limit_k_min -26
_diffrn_reflns_limit_l_max 19
_diffrn_reflns_limit_l_min -19
_diffrn_reflns_number 53650
_diffrn_reflns_point_group_measured_fraction_full 0.999
_diffrn_reflns_point_group_measured_fraction_max 0.995
_diffrn_reflns_theta_full 67.679
_diffrn_reflns_theta_max 72.761
_diffrn_reflns_theta_min 3.500
_exptl_absorpt_coefficient_mu 5.361
_exptl_absorpt_correction_T_max 0.620
_exptl_absorpt_correction_T_min 0.268
_exptl_absorpt_correction_type multi-scan
_exptl_absorpt_process_details Sadabs
_exptl_crystal_colour yellow
_exptl_crystal_density_diffrn 1.422
_exptl_crystal_description 'prism frag'
_exptl_crystal_F_000 1760
_exptl_crystal_size_max 0.334
_exptl_crystal_size_mid 0.102
_exptl_crystal_size_min 0.099
_refine_diff_density_max 1.453
_refine_diff_density_min -1.230
_refine_diff_density_rms 0.113
_refine_ls_extinction_coef 0.00020(4)
_refine_ls_extinction_expression Fc^*^=kFc[1+0.001xFc^2^\l^3^/sin(2\q)]^-1/4^
_refine_ls_extinction_method 'SHELXL-2018/3 (Sheldrick 2018)'
_refine_ls_goodness_of_fit_ref 1.047
_refine_ls_hydrogen_treatment constr
_refine_ls_matrix_type full
_refine_ls_number_parameters 460
_refine_ls_number_reflns 7861
_refine_ls_number_restraints 0
_refine_ls_restrained_S_all 1.047
_refine_ls_R_factor_all 0.0369
_refine_ls_R_factor_gt 0.0360
_refine_ls_shift/su_max 0.001
_refine_ls_shift/su_mean 0.000
_refine_ls_structure_factor_coef Fsqd
_refine_ls_weighting_details 'w=1/[\s^2^(Fo^2^)+(0.0651P)^2^+2.8680P] where P=(Fo^2^+2Fc^2^)/3'
_refine_ls_weighting_scheme calc
_refine_ls_wR_factor_gt 0.0955
_refine_ls_wR_factor_ref 0.0968
_reflns_Friedel_coverage 0.000
_reflns_number_gt 7579
_reflns_number_total 7861
_reflns_threshold_expression 'I > 2\s(I)'
_cod_data_source_file d1dt00677k2.cif
_cod_data_source_block Rh4
_cod_depositor_comments 'Adding full bibliography for 7707933--7707936.cif.'
_cod_original_sg_symbol_H-M 'P 21/n'
_cod_database_code 7707934
_shelx_space_group_comment
;
The symmetry employed for this shelxl refinement is uniquely defined
by the following loop, which should always be used as a source of
symmetry information in preference to the above space-group names.
They are only intended as comments.
;
_shelx_estimated_absorpt_t_min 0.268
_shelx_estimated_absorpt_t_max 0.620

loop_
_space_group_symop_operation_xyz
'x, y, z'
'-x+1/2, y+1/2, -z+1/2'
'-x, -y, -z'
'x-1/2, -y-1/2, z-1/2'

loop_
_atom_site_label
_atom_site_type_symbol
_atom_site_fract_x
_atom_site_fract_y
_atom_site_fract_z
_atom_site_U_iso_or_equiv
_atom_site_adp_type
_atom_site_occupancy
_atom_site_site_symmetry_order
_atom_site_calc_flag
_atom_site_refinement_flags_posn
_atom_site_refinement_flags_adp
_atom_site_refinement_flags_occupancy
_atom_site_disorder_assembly
_atom_site_disorder_group
Rh1 Rh 0.69281(2) 0.37325(2) 0.33657(2) 0.01219(8) Uani 1 1 d . . . . .
P1 P 0.74687(4) 0.46980(2) 0.33356(3) 0.01270(12) Uani 1 1 d . . . . .
Si1 Si 0.81270(4) 0.35273(2) 0.22809(3) 0.01424(12) Uani 1 1 d . . . . .
Si2 Si 0.82164(4) 0.35684(2) 0.45146(3) 0.01354(12) Uani 1 1 d . . . . .
C1 C 0.95526(17) 0.39272(9) 0.24447(13) 0.0161(4) Uani 1 1 d . . . . .
H1A H 0.990964 0.379036 0.300414 0.019 Uiso 1 1 calc R U . . .
H1B H 1.004859 0.378492 0.198863 0.019 Uiso 1 1 calc R U . . .
C2 C 0.95458(17) 0.46209(9) 0.24366(13) 0.0155(4) Uani 1 1 d . . . . .
C3 C 1.04072(18) 0.49235(10) 0.20130(13) 0.0173(4) Uani 1 1 d . . . . .
H3 H 1.091943 0.468766 0.169340 0.021 Uiso 1 1 calc R U . . .
C4 C 1.05361(18) 0.55571(10) 0.20453(14) 0.0199(4) Uani 1 1 d . . . . .
H4 H 1.112374 0.574857 0.174380 0.024 Uiso 1 1 calc R U . . .
C5 C 0.98093(19) 0.59124(10) 0.25168(14) 0.0206(4) Uani 1 1 d . . . . .
H5 H 0.991384 0.634451 0.256281 0.025 Uiso 1 1 calc R U . . .
C6 C 0.89287(18) 0.56243(9) 0.29190(14) 0.0181(4) Uani 1 1 d . . . . .
H6 H 0.842114 0.586532 0.323558 0.022 Uiso 1 1 calc R U . . .
C7 C 0.87665(17) 0.49836(9) 0.28707(13) 0.0150(4) Uani 1 1 d . . . . .
C8 C 0.63096(18) 0.50962(9) 0.27249(13) 0.0163(4) Uani 1 1 d . . . . .
C9 C 0.6474(2) 0.54384(10) 0.19835(15) 0.0227(4) Uani 1 1 d . . . . .
H9 H 0.721678 0.547324 0.177252 0.027 Uiso 1 1 calc R U . . .
C10 C 0.5554(2) 0.57298(11) 0.15500(17) 0.0293(5) Uani 1 1 d . . . . .
H10 H 0.566829 0.595687 0.103924 0.035 Uiso 1 1 calc R U . . .
C11 C 0.4472(2) 0.56886(11) 0.18641(17) 0.0300(5) Uani 1 1 d . . . . .
H11 H 0.385132 0.590110 0.158131 0.036 Uiso 1 1 calc R U . . .
C12 C 0.4295(2) 0.53379(11) 0.25897(16) 0.0254(5) Uani 1 1 d . . . . .
H12 H 0.355029 0.530459 0.279760 0.030 Uiso 1 1 calc R U . . .
C13 C 0.52040(19) 0.50350(10) 0.30138(14) 0.0198(4) Uani 1 1 d . . . . .
H13 H 0.507568 0.478561 0.350137 0.024 Uiso 1 1 calc R U . . .
C14 C 0.75289(17) 0.50689(9) 0.43922(13) 0.0157(4) Uani 1 1 d . . . . .
C15 C 0.68458(18) 0.55746(9) 0.45764(14) 0.0181(4) Uani 1 1 d . . . . .
H15 H 0.635031 0.574586 0.413574 0.022 Uiso 1 1 calc R U . . .
C16 C 0.68863(19) 0.58282(10) 0.53987(15) 0.0220(4) Uani 1 1 d . . . . .
H16 H 0.641436 0.616890 0.552024 0.026 Uiso 1 1 calc R U . . .
C17 C 0.76161(19) 0.55835(10) 0.60414(14) 0.0214(4) Uani 1 1 d . . . . .
H17 H 0.764249 0.575406 0.660525 0.026 Uiso 1 1 calc R U . . .
C18 C 0.83097(18) 0.50869(10) 0.58569(14) 0.0187(4) Uani 1 1 d . . . . .
H18 H 0.880847 0.492161 0.630015 0.022 Uiso 1 1 calc R U . . .
C19 C 0.82892(17) 0.48258(9) 0.50342(13) 0.0148(4) Uani 1 1 d . . . . .
C20 C 0.90370(17) 0.42861(9) 0.48579(13) 0.0166(4) Uani 1 1 d . . . . .
H20A H 0.951788 0.419292 0.538500 0.020 Uiso 1 1 calc R U . . .
H20B H 0.955198 0.439928 0.439885 0.020 Uiso 1 1 calc R U . . .
C21 C 0.74349(18) 0.38769(10) 0.12554(14) 0.0183(4) Uani 1 1 d . . . . .
H21 H 0.751954 0.433213 0.132236 0.022 Uiso 1 1 calc R U . . .
C22 C 0.8091(2) 0.37052(12) 0.04560(16) 0.0285(5) Uani 1 1 d . . . . .
H22A H 0.800544 0.326412 0.034069 0.043 Uiso 1 1 calc R U . . .
H22B H 0.890204 0.380323 0.056260 0.043 Uiso 1 1 calc R U . . .
H22C H 0.778408 0.393898 -0.004344 0.043 Uiso 1 1 calc R U . . .
C23 C 0.6154(2) 0.37598(11) 0.10992(17) 0.0259(5) Uani 1 1 d . . . . .
H23A H 0.587403 0.397740 0.057732 0.039 Uiso 1 1 calc R U . . .
H23B H 0.574911 0.390921 0.159387 0.039 Uiso 1 1 calc R U . . .
H23C H 0.601835 0.331772 0.102646 0.039 Uiso 1 1 calc R U . . .
C24 C 0.83879(18) 0.26575(9) 0.22328(14) 0.0189(4) Uani 1 1 d . . . . .
H24 H 0.830433 0.250044 0.283124 0.023 Uiso 1 1 calc R U . . .
C25 C 0.9607(2) 0.24852(11) 0.19961(17) 0.0254(5) Uani 1 1 d . . . . .
H25A H 0.969787 0.203749 0.201881 0.038 Uiso 1 1 calc R U . . .
H25B H 1.016177 0.267743 0.240668 0.038 Uiso 1 1 calc R U . . .
H25C H 0.973646 0.263125 0.141247 0.038 Uiso 1 1 calc R U . . .
C26 C 0.7523(2) 0.22992(11) 0.16541(16) 0.0256(5) Uani 1 1 d . . . . .
H26A H 0.763617 0.239714 0.104865 0.038 Uiso 1 1 calc R U . . .
H26B H 0.674731 0.241391 0.179483 0.038 Uiso 1 1 calc R U . . .
H26C H 0.763382 0.185713 0.174847 0.038 Uiso 1 1 calc R U . . .
C27 C 0.93056(18) 0.29283(9) 0.44207(14) 0.0182(4) Uani 1 1 d . . . . .
H27 H 0.952887 0.292383 0.380830 0.022 Uiso 1 1 calc R U . . .
C28 C 1.0406(2) 0.30314(11) 0.49883(16) 0.0268(5) Uani 1 1 d . . . . .
H28A H 1.022080 0.304623 0.559573 0.040 Uiso 1 1 calc R U . . .
H28B H 1.075886 0.342072 0.482881 0.040 Uiso 1 1 calc R U . . .
H28C H 1.093922 0.269283 0.490145 0.040 Uiso 1 1 calc R U . . .
C29 C 0.8811(2) 0.22921(10) 0.46069(18) 0.0285(5) Uani 1 1 d . . . . .
H29A H 0.937219 0.197472 0.448384 0.043 Uiso 1 1 calc R U . . .
H29B H 0.811422 0.222692 0.424129 0.043 Uiso 1 1 calc R U . . .
H29C H 0.862933 0.226816 0.521468 0.043 Uiso 1 1 calc R U . . .
C30 C 0.71227(17) 0.33750(10) 0.53379(13) 0.0172(4) Uani 1 1 d . . . . .
H30 H 0.683576 0.295144 0.520030 0.021 Uiso 1 1 calc R U . . .
C31 C 0.7649(2) 0.33572(12) 0.62650(14) 0.0244(5) Uani 1 1 d . . . . .
H31A H 0.790443 0.377055 0.643656 0.037 Uiso 1 1 calc R U . . .
H31B H 0.830244 0.307580 0.629424 0.037 Uiso 1 1 calc R U . . .
H31C H 0.707605 0.321388 0.665543 0.037 Uiso 1 1 calc R U . . .
C32 C 0.60803(19) 0.38038(10) 0.52893(15) 0.0193(4) Uani 1 1 d . . . . .
H32A H 0.551185 0.365352 0.567864 0.029 Uiso 1 1 calc R U . . .
H32B H 0.574637 0.381128 0.469737 0.029 Uiso 1 1 calc R U . . .
H32C H 0.631790 0.422007 0.546086 0.029 Uiso 1 1 calc R U . . .
C33 C 0.41077(19) 0.25061(10) 0.38240(15) 0.0222(4) Uani 1 1 d . . . . .
F1 F 0.43650(13) 0.27220(6) 0.46135(9) 0.0298(3) Uani 1 1 d . . . . .
F2 F 0.29961(13) 0.25807(9) 0.36598(11) 0.0425(4) Uani 1 1 d . . . . .
F3 F 0.43359(15) 0.19084(6) 0.38271(10) 0.0364(4) Uani 1 1 d . . . . .
S1 S 0.49086(4) 0.29048(2) 0.30106(3) 0.01652(12) Uani 1 1 d . . . . .
O1 O 0.61021(13) 0.28377(7) 0.33526(10) 0.0192(3) Uani 1 1 d . . . . .
O2 O 0.45402(15) 0.35362(7) 0.30417(11) 0.0244(3) Uani 1 1 d . . . . .
O3 O 0.46358(14) 0.25656(8) 0.22382(10) 0.0248(3) Uani 1 1 d . . . . .
C1S C 0.6260(2) 0.09964(14) 0.49563(17) 0.0338(6) Uani 1 1 d . . . . .
H1S H 0.563773 0.105026 0.454581 0.041 Uiso 1 1 calc R U . . .
C2S C 0.6523(2) 0.14509(14) 0.55460(19) 0.0356(6) Uani 1 1 d . . . . .
H2S H 0.608953 0.182006 0.553741 0.043 Uiso 1 1 calc R U . . .
C3S C 0.7422(3) 0.13731(17) 0.6156(2) 0.0472(8) Uani 1 1 d . . . . .
H3S H 0.759709 0.168205 0.657501 0.057 Uiso 1 1 calc R U . . .
C4S C 0.8061(2) 0.08346(19) 0.6142(2) 0.0550(10) Uani 1 1 d . . . . .
H4S H 0.868581 0.077734 0.654931 0.066 Uiso 1 1 calc R U . . .
C5S C 0.7794(3) 0.03870(18) 0.5546(2) 0.0516(9) Uani 1 1 d . . . . .
H5S H 0.823579 0.002097 0.553898 0.062 Uiso 1 1 calc R U . . .
C6S C 0.6886(3) 0.04663(15) 0.49556(19) 0.0429(7) Uani 1 1 d . . . . .
H6S H 0.669585 0.015224 0.454770 0.051 Uiso 1 1 calc R U . . .

loop_
_atom_site_aniso_label
_atom_site_aniso_U_11
_atom_site_aniso_U_22
_atom_site_aniso_U_33
_atom_site_aniso_U_23
_atom_site_aniso_U_13
_atom_site_aniso_U_12
Rh1 0.01580(11) 0.00827(11) 0.01228(11) -0.00084(4) -0.00125(7) -0.00028(4)
P1 0.0175(2) 0.0082(2) 0.0122(2) 0.00000(17) -0.00073(18) 0.00044(17)
Si1 0.0185(3) 0.0100(3) 0.0140(3) -0.0024(2) -0.0006(2) -0.00035(19)
Si2 0.0171(3) 0.0094(2) 0.0138(3) 0.0007(2) -0.0017(2) 0.00048(19)
C1 0.0176(9) 0.0128(9) 0.0181(10) -0.0029(8) 0.0011(7) 0.0000(7)
C2 0.0212(10) 0.0124(9) 0.0122(9) -0.0016(7) -0.0046(7) -0.0011(7)
C3 0.0209(10) 0.0175(10) 0.0134(9) -0.0017(8) -0.0007(7) 0.0000(8)
C4 0.0232(10) 0.0202(10) 0.0160(10) 0.0035(8) -0.0001(8) -0.0048(8)
C5 0.0277(11) 0.0124(9) 0.0210(10) 0.0024(8) -0.0045(8) -0.0027(8)
C6 0.0229(10) 0.0122(9) 0.0191(10) -0.0008(8) -0.0009(8) 0.0010(7)
C7 0.0190(9) 0.0122(9) 0.0136(9) 0.0011(7) -0.0010(7) -0.0019(7)
C8 0.0233(10) 0.0095(9) 0.0158(9) -0.0017(7) -0.0029(8) 0.0016(7)
C9 0.0264(11) 0.0202(11) 0.0212(11) 0.0042(9) -0.0013(8) 0.0013(8)
C10 0.0389(13) 0.0211(11) 0.0271(12) 0.0086(9) -0.0073(10) 0.0026(10)
C11 0.0318(12) 0.0230(11) 0.0336(13) 0.0017(10) -0.0137(10) 0.0076(9)
C12 0.0227(11) 0.0223(11) 0.0304(12) -0.0039(9) -0.0060(9) 0.0033(8)
C13 0.0243(10) 0.0159(10) 0.0190(10) -0.0005(8) -0.0025(8) 0.0003(8)
C14 0.0205(9) 0.0111(9) 0.0155(9) -0.0003(7) -0.0001(7) -0.0021(7)
C15 0.0220(10) 0.0135(9) 0.0185(10) -0.0002(8) -0.0007(8) 0.0014(8)
C16 0.0246(10) 0.0163(10) 0.0254(11) -0.0078(9) 0.0033(8) 0.0006(8)
C17 0.0256(10) 0.0213(10) 0.0176(10) -0.0070(8) 0.0024(8) -0.0050(8)
C18 0.0222(10) 0.0168(10) 0.0169(10) -0.0004(8) -0.0018(8) -0.0047(8)
C19 0.0180(9) 0.0107(9) 0.0158(9) 0.0010(7) -0.0001(7) -0.0027(7)
C20 0.0192(9) 0.0134(9) 0.0168(10) 0.0008(8) -0.0032(7) -0.0002(7)
C21 0.0231(11) 0.0153(9) 0.0163(10) -0.0013(8) -0.0004(8) 0.0006(8)
C22 0.0342(13) 0.0349(14) 0.0167(11) -0.0002(9) 0.0037(10) 0.0040(10)
C23 0.0249(12) 0.0291(13) 0.0230(12) 0.0010(9) -0.0045(9) 0.0006(8)
C24 0.0251(10) 0.0118(9) 0.0196(10) -0.0030(8) -0.0003(8) -0.0002(8)
C25 0.0270(11) 0.0155(10) 0.0341(13) -0.0048(9) 0.0049(9) 0.0022(8)
C26 0.0293(12) 0.0175(10) 0.0296(12) -0.0094(9) -0.0016(9) -0.0040(9)
C27 0.0237(10) 0.0121(9) 0.0186(10) 0.0009(8) -0.0011(8) 0.0031(8)
C28 0.0243(11) 0.0258(11) 0.0297(12) 0.0014(10) -0.0054(9) 0.0073(9)
C29 0.0353(13) 0.0128(10) 0.0375(14) 0.0045(9) 0.0029(10) 0.0029(9)
C30 0.0210(10) 0.0143(9) 0.0160(10) 0.0030(8) -0.0009(8) -0.0010(8)
C31 0.0273(11) 0.0291(12) 0.0165(10) 0.0063(9) -0.0018(8) 0.0010(9)
C32 0.0218(11) 0.0187(10) 0.0174(11) -0.0003(8) 0.0013(8) 0.0004(8)
C33 0.0263(11) 0.0158(10) 0.0251(11) -0.0039(9) 0.0054(9) -0.0051(8)
F1 0.0465(8) 0.0228(7) 0.0208(7) -0.0021(5) 0.0079(6) -0.0055(6)
F2 0.0241(7) 0.0574(11) 0.0465(10) 0.0017(8) 0.0076(6) -0.0079(7)
F3 0.0588(10) 0.0142(6) 0.0382(8) -0.0015(6) 0.0199(7) -0.0064(6)
S1 0.0206(2) 0.0122(2) 0.0166(2) -0.00224(17) -0.00002(18) -0.00301(17)
O1 0.0209(7) 0.0140(7) 0.0225(8) -0.0017(6) -0.0002(6) -0.0028(5)
O2 0.0340(9) 0.0149(8) 0.0241(8) 0.0000(6) -0.0006(7) 0.0020(6)
O3 0.0299(8) 0.0227(8) 0.0217(8) -0.0065(6) -0.0011(6) -0.0067(6)
C1S 0.0348(13) 0.0452(16) 0.0214(12) 0.0045(11) -0.0004(10) 0.0014(11)
C2S 0.0410(15) 0.0308(13) 0.0358(14) 0.0063(12) 0.0104(12) -0.0018(11)
C3S 0.056(2) 0.0549(18) 0.0302(15) 0.0059(13) -0.0009(14) -0.0366(16)
C4S 0.0258(13) 0.085(3) 0.053(2) 0.039(2) -0.0078(13) -0.0165(15)
C5S 0.0401(16) 0.060(2) 0.057(2) 0.0239(17) 0.0185(15) 0.0195(15)
C6S 0.0576(18) 0.0427(16) 0.0292(14) -0.0008(12) 0.0124(13) 0.0066(14)

loop_
_atom_type_symbol
_atom_type_description
_atom_type_scat_dispersion_real
_atom_type_scat_dispersion_imag
_atom_type_scat_source
C C 0.0181 0.0091 'International Tables Vol C Tables 4.2.6.8 and 6.1.1.4'
H H 0.0000 0.0000 'International Tables Vol C Tables 4.2.6.8 and 6.1.1.4'
F F 0.0727 0.0534 'International Tables Vol C Tables 4.2.6.8 and 6.1.1.4'
O O 0.0492 0.0322 'International Tables Vol C Tables 4.2.6.8 and 6.1.1.4'
P P 0.2955 0.4335 'International Tables Vol C Tables 4.2.6.8 and 6.1.1.4'
Rh Rh 0.0927 3.6045 'International Tables Vol C Tables 4.2.6.8 and 6.1.1.4'
S S 0.3331 0.5567 'International Tables Vol C Tables 4.2.6.8 and 6.1.1.4'
Si Si 0.2541 0.3302 'International Tables Vol C Tables 4.2.6.8 and 6.1.1.4'

loop_
_geom_angle_atom_site_label_1
_geom_angle_atom_site_label_2
_geom_angle_atom_site_label_3
_geom_angle
_geom_angle_site_symmetry_1
_geom_angle_site_symmetry_3
_geom_angle_publ_flag
O1 Rh1 P1 170.27(4) . . ?
O1 Rh1 Si1 96.28(4) . . ?
P1 Rh1 Si1 88.926(19) . . ?
O1 Rh1 Si2 98.17(4) . . ?
P1 Rh1 Si2 89.220(19) . . ?
Si1 Rh1 Si2 97.82(2) . . ?
C14 P1 C7 102.23(9) . . ?
C14 P1 C8 104.37(9) . . ?
C7 P1 C8 104.21(9) . . ?
C14 P1 Rh1 113.62(7) . . ?
C7 P1 Rh1 125.53(7) . . ?
C8 P1 Rh1 104.82(7) . . ?
C1 Si1 C21 105.26(9) . . ?
C1 Si1 C24 108.49(9) . . ?
C21 Si1 C24 114.98(10) . . ?
C1 Si1 Rh1 112.60(7) . . ?
C21 Si1 Rh1 106.58(7) . . ?
C24 Si1 Rh1 109.00(7) . . ?
C20 Si2 C27 106.94(9) . . ?
C20 Si2 C30 110.05(9) . . ?
C27 Si2 C30 111.67(9) . . ?
C20 Si2 Rh1 113.12(7) . . ?
C27 Si2 Rh1 118.03(7) . . ?
C30 Si2 Rh1 96.69(6) . . ?
C2 C1 Si1 117.05(14) . . ?
C2 C1 H1A 108.0 . . ?
Si1 C1 H1A 108.0 . . ?
C2 C1 H1B 108.0 . . ?
Si1 C1 H1B 108.0 . . ?
H1A C1 H1B 107.3 . . ?
C3 C2 C7 117.77(18) . . ?
C3 C2 C1 118.07(18) . . ?
C7 C2 C1 124.06(18) . . ?
C4 C3 C2 122.0(2) . . ?
C4 C3 H3 119.0 . . ?
C2 C3 H3 119.0 . . ?
C3 C4 C5 120.2(2) . . ?
C3 C4 H4 119.9 . . ?
C5 C4 H4 119.9 . . ?
C6 C5 C4 118.7(2) . . ?
C6 C5 H5 120.7 . . ?
C4 C5 H5 120.7 . . ?
C5 C6 C7 121.7(2) . . ?
C5 C6 H6 119.1 . . ?
C7 C6 H6 119.1 . . ?
C2 C7 C6 119.41(19) . . ?
C2 C7 P1 125.11(15) . . ?
C6 C7 P1 115.36(15) . . ?
C9 C8 C13 119.1(2) . . ?
C9 C8 P1 123.24(17) . . ?
C13 C8 P1 117.59(16) . . ?
C8 C9 C10 120.3(2) . . ?
C8 C9 H9 119.9 . . ?
C10 C9 H9 119.9 . . ?
C11 C10 C9 120.0(2) . . ?
C11 C10 H10 120.0 . . ?
C9 C10 H10 120.0 . . ?
C12 C11 C10 120.1(2) . . ?
C12 C11 H11 119.9 . . ?
C10 C11 H11 119.9 . . ?
C11 C12 C13 120.1(2) . . ?
C11 C12 H12 119.9 . . ?
C13 C12 H12 119.9 . . ?
C12 C13 C8 120.2(2) . . ?
C12 C13 H13 119.9 . . ?
C8 C13 H13 119.9 . . ?
C15 C14 C19 119.97(19) . . ?
C15 C14 P1 122.40(16) . . ?
C19 C14 P1 117.63(15) . . ?
C16 C15 C14 120.5(2) . . ?
C16 C15 H15 119.7 . . ?
C14 C15 H15 119.7 . . ?
C17 C16 C15 119.9(2) . . ?
C17 C16 H16 120.0 . . ?
C15 C16 H16 120.0 . . ?
C16 C17 C18 119.7(2) . . ?
C16 C17 H17 120.2 . . ?
C18 C17 H17 120.2 . . ?
C17 C18 C19 121.5(2) . . ?
C17 C18 H18 119.3 . . ?
C19 C18 H18 119.3 . . ?
C18 C19 C14 118.37(19) . . ?
C18 C19 C20 120.23(18) . . ?
C14 C19 C20 121.37(18) . . ?
C19 C20 Si2 113.75(14) . . ?
C19 C20 H20A 108.8 . . ?
Si2 C20 H20A 108.8 . . ?
C19 C20 H20B 108.8 . . ?
Si2 C20 H20B 108.8 . . ?
H20A C20 H20B 107.7 . . ?
C23 C21 C22 111.14(19) . . ?
C23 C21 Si1 115.89(16) . . ?
C22 C21 Si1 111.56(16) . . ?
C23 C21 H21 105.8 . . ?
C22 C21 H21 105.8 . . ?
Si1 C21 H21 105.8 . . ?
C21 C22 H22A 109.5 . . ?
C21 C22 H22B 109.5 . . ?
H22A C22 H22B 109.5 . . ?
C21 C22 H22C 109.5 . . ?
H22A C22 H22C 109.5 . . ?
H22B C22 H22C 109.5 . . ?
C21 C23 H23A 109.5 . . ?
C21 C23 H23B 109.5 . . ?
H23A C23 H23B 109.5 . . ?
C21 C23 H23C 109.5 . . ?
H23A C23 H23C 109.5 . . ?
H23B C23 H23C 109.5 . . ?
C26 C24 C25 109.26(18) . . ?
C26 C24 Si1 115.00(15) . . ?
C25 C24 Si1 113.63(15) . . ?
C26 C24 H24 106.1 . . ?
C25 C24 H24 106.1 . . ?
Si1 C24 H24 106.1 . . ?
C24 C25 H25A 109.5 . . ?
C24 C25 H25B 109.5 . . ?
H25A C25 H25B 109.5 . . ?
C24 C25 H25C 109.5 . . ?
H25A C25 H25C 109.5 . . ?
H25B C25 H25C 109.5 . . ?
C24 C26 H26A 109.5 . . ?
C24 C26 H26B 109.5 . . ?
H26A C26 H26B 109.5 . . ?
C24 C26 H26C 109.5 . . ?
H26A C26 H26C 109.5 . . ?
H26B C26 H26C 109.5 . . ?
C29 C27 C28 109.72(19) . . ?
C29 C27 Si2 112.55(15) . . ?
C28 C27 Si2 113.32(15) . . ?
C29 C27 H27 107.0 . . ?
C28 C27 H27 107.0 . . ?
Si2 C27 H27 107.0 . . ?
C27 C28 H28A 109.5 . . ?
C27 C28 H28B 109.5 . . ?
H28A C28 H28B 109.5 . . ?
C27 C28 H28C 109.5 . . ?
H28A C28 H28C 109.5 . . ?
H28B C28 H28C 109.5 . . ?
C27 C29 H29A 109.5 . . ?
C27 C29 H29B 109.5 . . ?
H29A C29 H29B 109.5 . . ?
C27 C29 H29C 109.5 . . ?
H29A C29 H29C 109.5 . . ?
H29B C29 H29C 109.5 . . ?
C32 C30 C31 109.89(18) . . ?
C32 C30 Si2 113.31(14) . . ?
C31 C30 Si2 112.52(15) . . ?
C32 C30 H30 106.9 . . ?
C31 C30 H30 106.9 . . ?
Si2 C30 H30 106.9 . . ?
C30 C31 H31A 109.5 . . ?
C30 C31 H31B 109.5 . . ?
H31A C31 H31B 109.5 . . ?
C30 C31 H31C 109.5 . . ?
H31A C31 H31C 109.5 . . ?
H31B C31 H31C 109.5 . . ?
C30 C32 H32A 109.5 . . ?
C30 C32 H32B 109.5 . . ?
H32A C32 H32B 109.5 . . ?
C30 C32 H32C 109.5 . . ?
H32A C32 H32C 109.5 . . ?
H32B C32 H32C 109.5 . . ?
F2 C33 F3 108.47(19) . . ?
F2 C33 F1 107.82(19) . . ?
F3 C33 F1 107.82(19) . . ?
F2 C33 S1 110.18(17) . . ?
F3 C33 S1 110.81(15) . . ?
F1 C33 S1 111.63(15) . . ?
O3 S1 O2 117.75(10) . . ?
O3 S1 O1 114.57(9) . . ?
O2 S1 O1 111.23(9) . . ?
O3 S1 C33 103.55(10) . . ?
O2 S1 C33 105.19(10) . . ?
O1 S1 C33 102.49(10) . . ?
S1 O1 Rh1 109.16(8) . . ?
C6S C1S C2S 120.4(3) . . ?
C6S C1S H1S 119.8 . . ?
C2S C1S H1S 119.8 . . ?
C1S C2S C3S 120.2(3) . . ?
C1S C2S H2S 119.9 . . ?
C3S C2S H2S 119.9 . . ?
C2S C3S C4S 118.8(3) . . ?
C2S C3S H3S 120.6 . . ?
C4S C3S H3S 120.6 . . ?
C5S C4S C3S 120.4(3) . . ?
C5S C4S H4S 119.8 . . ?
C3S C4S H4S 119.8 . . ?
C4S C5S C6S 120.1(3) . . ?
C4S C5S H5S 119.9 . . ?
C6S C5S H5S 119.9 . . ?
C1S C6S C5S 120.1(3) . . ?
C1S C6S H6S 120.0 . . ?
C5S C6S H6S 120.0 . . ?

loop_
_geom_bond_atom_site_label_1
_geom_bond_atom_site_label_2
_geom_bond_distance
_geom_bond_site_symmetry_2
_geom_bond_publ_flag
Rh1 O1 2.1736(14) . ?
Rh1 P1 2.1948(5) . ?
Rh1 Si1 2.2955(6) . ?
Rh1 Si2 2.3036(5) . ?
P1 C14 1.827(2) . ?
P1 C7 1.828(2) . ?
P1 C8 1.833(2) . ?
Si1 C1 1.890(2) . ?
Si1 C21 1.907(2) . ?
Si1 C24 1.918(2) . ?
Si2 C20 1.895(2) . ?
Si2 C27 1.900(2) . ?
Si2 C30 1.906(2) . ?
C1 C2 1.509(3) . ?
C1 H1A 0.9900 . ?
C1 H1B 0.9900 . ?
C2 C3 1.399(3) . ?
C2 C7 1.406(3) . ?
C3 C4 1.387(3) . ?
C3 H3 0.9500 . ?
C4 C5 1.388(3) . ?
C4 H4 0.9500 . ?
C5 C6 1.385(3) . ?
C5 H5 0.9500 . ?
C6 C7 1.408(3) . ?
C6 H6 0.9500 . ?
C8 C9 1.393(3) . ?
C8 C13 1.401(3) . ?
C9 C10 1.394(3) . ?
C9 H9 0.9500 . ?
C10 C11 1.387(4) . ?
C10 H10 0.9500 . ?
C11 C12 1.386(4) . ?
C11 H11 0.9500 . ?
C12 C13 1.389(3) . ?
C12 H12 0.9500 . ?
C13 H13 0.9500 . ?
C14 C15 1.399(3) . ?
C14 C19 1.405(3) . ?
C15 C16 1.390(3) . ?
C15 H15 0.9500 . ?
C16 C17 1.386(3) . ?
C16 H16 0.9500 . ?
C17 C18 1.391(3) . ?
C17 H17 0.9500 . ?
C18 C19 1.397(3) . ?
C18 H18 0.9500 . ?
C19 C20 1.499(3) . ?
C20 H20A 0.9900 . ?
C20 H20B 0.9900 . ?
C21 C23 1.531(3) . ?
C21 C22 1.542(3) . ?
C21 H21 1.0000 . ?
C22 H22A 0.9800 . ?
C22 H22B 0.9800 . ?
C22 H22C 0.9800 . ?
C23 H23A 0.9800 . ?
C23 H23B 0.9800 . ?
C23 H23C 0.9800 . ?
C24 C26 1.532(3) . ?
C24 C25 1.542(3) . ?
C24 H24 1.0000 . ?
C25 H25A 0.9800 . ?
C25 H25B 0.9800 . ?
C25 H25C 0.9800 . ?
C26 H26A 0.9800 . ?
C26 H26B 0.9800 . ?
C26 H26C 0.9800 . ?
C27 C29 1.534(3) . ?
C27 C28 1.540(3) . ?
C27 H27 1.0000 . ?
C28 H28A 0.9800 . ?
C28 H28B 0.9800 . ?
C28 H28C 0.9800 . ?
C29 H29A 0.9800 . ?
C29 H29B 0.9800 . ?
C29 H29C 0.9800 . ?
C30 C32 1.536(3) . ?
C30 C31 1.537(3) . ?
C30 H30 1.0000 . ?
C31 H31A 0.9800 . ?
C31 H31B 0.9800 . ?
C31 H31C 0.9800 . ?
C32 H32A 0.9800 . ?
C32 H32B 0.9800 . ?
C32 H32C 0.9800 . ?
C33 F2 1.325(3) . ?
C33 F3 1.327(3) . ?
C33 F1 1.333(3) . ?
C33 S1 1.832(2) . ?
S1 O3 1.4299(16) . ?
S1 O2 1.4413(16) . ?
S1 O1 1.4779(16) . ?
C1S C6S 1.368(4) . ?
C1S C2S 1.371(4) . ?
C1S H1S 0.9500 . ?
C2S C3S 1.390(5) . ?
C2S H2S 0.9500 . ?
C3S C4S 1.391(6) . ?
C3S H3S 0.9500 . ?
C4S C5S 1.368(6) . ?
C4S H4S 0.9500 . ?
C5S C6S 1.379(5) . ?
C5S H5S 0.9500 . ?
C6S H6S 0.9500 . ?

loop_
_geom_torsion_atom_site_label_1
_geom_torsion_atom_site_label_2
_geom_torsion_atom_site_label_3
_geom_torsion_atom_site_label_4
_geom_torsion
_geom_torsion_site_symmetry_1
_geom_torsion_site_symmetry_2
_geom_torsion_site_symmetry_3
_geom_torsion_site_symmetry_4
_geom_torsion_publ_flag
C21 Si1 C1 C2 52.16(17) . . . . ?
C24 Si1 C1 C2 175.72(15) . . . . ?
Rh1 Si1 C1 C2 -63.56(16) . . . . ?
Si1 C1 C2 C3 -139.23(16) . . . . ?
Si1 C1 C2 C7 44.6(3) . . . . ?
C7 C2 C3 C4 3.0(3) . . . . ?
C1 C2 C3 C4 -173.45(19) . . . . ?
C2 C3 C4 C5 0.9(3) . . . . ?
C3 C4 C5 C6 -2.8(3) . . . . ?
C4 C5 C6 C7 0.9(3) . . . . ?
C3 C2 C7 C6 -4.7(3) . . . . ?
C1 C2 C7 C6 171.43(19) . . . . ?
C3 C2 C7 P1 171.04(15) . . . . ?
C1 C2 C7 P1 -12.8(3) . . . . ?
C5 C6 C7 C2 2.9(3) . . . . ?
C5 C6 C7 P1 -173.28(17) . . . . ?
C14 P1 C7 C2 134.62(18) . . . . ?
C8 P1 C7 C2 -116.91(18) . . . . ?
Rh1 P1 C7 C2 3.4(2) . . . . ?
C14 P1 C7 C6 -49.43(17) . . . . ?
C8 P1 C7 C6 59.04(17) . . . . ?
Rh1 P1 C7 C6 179.37(12) . . . . ?
C14 P1 C8 C9 117.19(19) . . . . ?
C7 P1 C8 C9 10.3(2) . . . . ?
Rh1 P1 C8 C9 -123.10(17) . . . . ?
C14 P1 C8 C13 -64.56(18) . . . . ?
C7 P1 C8 C13 -171.44(16) . . . . ?
Rh1 P1 C8 C13 55.16(17) . . . . ?
C13 C8 C9 C10 1.8(3) . . . . ?
P1 C8 C9 C10 -179.99(18) . . . . ?
C8 C9 C10 C11 1.1(4) . . . . ?
C9 C10 C11 C12 -2.5(4) . . . . ?
C10 C11 C12 C13 1.1(4) . . . . ?
C11 C12 C13 C8 1.8(3) . . . . ?
C9 C8 C13 C12 -3.2(3) . . . . ?
P1 C8 C13 C12 178.46(17) . . . . ?
C7 P1 C14 C15 103.91(18) . . . . ?
C8 P1 C14 C15 -4.4(2) . . . . ?
Rh1 P1 C14 C15 -118.03(16) . . . . ?
C7 P1 C14 C19 -76.60(17) . . . . ?
C8 P1 C14 C19 175.05(16) . . . . ?
Rh1 P1 C14 C19 61.45(17) . . . . ?
C19 C14 C15 C16 -2.0(3) . . . . ?
P1 C14 C15 C16 177.49(17) . . . . ?
C14 C15 C16 C17 0.6(3) . . . . ?
C15 C16 C17 C18 0.4(3) . . . . ?
C16 C17 C18 C19 -0.1(3) . . . . ?
C17 C18 C19 C14 -1.3(3) . . . . ?
C17 C18 C19 C20 -179.28(19) . . . . ?
C15 C14 C19 C18 2.3(3) . . . . ?
P1 C14 C19 C18 -177.22(15) . . . . ?
C15 C14 C19 C20 -179.75(19) . . . . ?
P1 C14 C19 C20 0.8(3) . . . . ?
C18 C19 C20 Si2 118.13(18) . . . . ?
C14 C19 C20 Si2 -59.8(2) . . . . ?
C27 Si2 C20 C19 -175.16(14) . . . . ?
C30 Si2 C20 C19 -53.68(17) . . . . ?
Rh1 Si2 C20 C19 53.22(16) . . . . ?
F2 C33 S1 O3 -67.25(18) . . . . ?
F3 C33 S1 O3 52.80(19) . . . . ?
F1 C33 S1 O3 172.98(16) . . . . ?
F2 C33 S1 O2 56.93(18) . . . . ?
F3 C33 S1 O2 176.97(16) . . . . ?
F1 C33 S1 O2 -62.84(18) . . . . ?
F2 C33 S1 O1 173.31(15) . . . . ?
F3 C33 S1 O1 -66.64(18) . . . . ?
F1 C33 S1 O1 53.54(18) . . . . ?
O3 S1 O1 Rh1 118.73(10) . . . . ?
O2 S1 O1 Rh1 -17.90(12) . . . . ?
C33 S1 O1 Rh1 -129.85(9) . . . . ?
C6S C1S C2S C3S -0.8(4) . . . . ?
C1S C2S C3S C4S 1.5(4) . . . . ?
C2S C3S C4S C5S -1.0(4) . . . . ?
C3S C4S C5S C6S -0.2(5) . . . . ?
C2S C1S C6S C5S -0.4(4) . . . . ?
C4S C5S C6S C1S 0.9(5) . . . . ?
